data_2019740
loop_
_publ_author_name
'Shen, Hong'

_publ_section_title
;
 The synthesis, crystal structure and magnetic properties of a
 one-dimensional terbium(III)--octacyanidomolybdate(V) assembly
;
_journal_coeditor_code OV3054
_journal_issue 12
_journal_name_full 'Acta Crystallographica Section C'
_journal_page_first 1169
_journal_page_last 1173
_journal_paper_doi 10.1107/S2053229614024085
_journal_volume 70
_journal_year 2014
_chemical_formula_iupac '[Mo Tb (C N)8 (C16 H16 N2)2 (C3 H7 N O) (H2 O)] , 4.5H2 O'
_chemical_formula_moiety '2(C43 H41 Mo N13 O2 Tb), 9(H2 O)'
_chemical_formula_sum 'C86 H100 Mo2 N26 O13 Tb2'
_chemical_formula_weight 2215.63
_chemical_name_systematic
'Poly[[aquadi-\m-cyanido-\k^4^<i>C</i>:<i>N</i>-hexacyanido-\k^6^<i>C</i>-(dimethylformamide-\k<i>O</i>)bis(3,4,7,8-tetramethyl-1,10-phenanthroline-\k^2^<i>N</i>,<i>N</i>')terbium(III)molybdate(V)] 4.5-hydrate]'
_space_group_crystal_system monoclinic
_space_group_IT_number 14
_space_group_name_Hall '-P 2ybc'
_space_group_name_H-M_alt 'P 1 21/c 1'
_symmetry_space_group_name_Hall '-P 2ybc'
_symmetry_space_group_name_H-M 'P 1 21/c 1'
_atom_sites_solution_hydrogens mixed
_audit_creation_method SHELXL2013
_cell_angle_alpha 90
_cell_angle_beta 96.671(3)
_cell_angle_gamma 90
_cell_formula_units_Z 2
_cell_length_a 16.7649(14)
_cell_length_b 13.474(2)
_cell_length_c 21.0984(12)
_cell_measurement_reflns_used 4723
_cell_measurement_temperature 291(2)
_cell_measurement_theta_max 23.09
_cell_measurement_theta_min 2.17
_cell_volume 4733.7(9)
_computing_cell_refinement
;
SAINT (Bruker, 2003)
;
_computing_data_collection
;
APEX2 (Bruker, 2005)
;
_computing_data_reduction
;
SAINT (Bruker, 2003)
;
_computing_molecular_graphics
;
DIAMOND (Brandenburg, 1999)
;
_computing_publication_material
;
SHELXTL (Sheldrick, 2008) and PLATON (Spek, 2009)
;
_computing_structure_refinement
;
SHELXL2013 (Sheldrick, 2008)
;
_computing_structure_solution
;
SHELXL2013 (Sheldrick, 2008)
;
_diffrn_ambient_temperature 291(2)
_diffrn_measured_fraction_theta_full 0.999
_diffrn_measured_fraction_theta_max 0.999
_diffrn_measurement_device_type 'Bruker APEXII CCD area-detector'
_diffrn_measurement_method '\f and \w'
_diffrn_radiation_type MoK\a
_diffrn_radiation_wavelength 0.71073
_diffrn_reflns_av_R_equivalents 0.0313
_diffrn_reflns_limit_h_max 12
_diffrn_reflns_limit_h_min -20
_diffrn_reflns_limit_k_max 16
_diffrn_reflns_limit_k_min -16
_diffrn_reflns_limit_l_max 25
_diffrn_reflns_limit_l_min -26
_diffrn_reflns_number 25037
_diffrn_reflns_theta_full 25.242
_diffrn_reflns_theta_max 26.000
_diffrn_reflns_theta_min 2.109
_exptl_absorpt_coefficient_mu 1.808
_exptl_absorpt_correction_T_max 0.77
_exptl_absorpt_correction_T_min 0.70
_exptl_absorpt_correction_type multi-scan
_exptl_absorpt_process_details
;
(SADABS; Bruker, 2013)
;
_exptl_crystal_colour red
_exptl_crystal_density_diffrn 1.554
_exptl_crystal_description block
_exptl_crystal_F_000 2232
_exptl_crystal_size_max 0.200
_exptl_crystal_size_mid 0.180
_exptl_crystal_size_min 0.160
_refine_diff_density_max 1.110
_refine_diff_density_min -0.878
_refine_ls_extinction_method none
_refine_ls_goodness_of_fit_ref 1.072
_refine_ls_hydrogen_treatment constr
_refine_ls_matrix_type full
_refine_ls_number_parameters 569
_refine_ls_number_reflns 9290
_refine_ls_number_restraints 0
_refine_ls_restrained_S_all 1.072
_refine_ls_R_factor_all 0.0675
_refine_ls_R_factor_gt 0.0616
_refine_ls_shift/su_max 0.001
_refine_ls_shift/su_mean 0.000
_refine_ls_structure_factor_coef Fsqd
_refine_ls_weighting_details 'w = 1/[\s^2^(Fo^2^)+(0.07P)^2^+1.22P] where P=(Fo^2^+2Fc^2^)/3'
_refine_ls_weighting_scheme calc
_refine_ls_wR_factor_gt 0.1480
_refine_ls_wR_factor_ref 0.1488
_reflns_number_gt 6573
_reflns_number_total 9290
_reflns_threshold_expression I>2\s(I)
_cod_data_source_file ov3054sup1.cf
_cod_data_source_block I
_cod_database_code 2019740
_cod_database_fobs_code 2019740
_shelx_space_group_comment
;
The symmetry employed for this shelxl refinement is uniquely defined
by the following loop, which should always be used as a source of
symmetry information in preference to the above space-group names.
They are only intended as comments.
;
_shelx_estimated_absorpt_t_min 0.714
_shelx_estimated_absorpt_t_max 0.761
_shelxl_version_number 20.13

loop_
_space_group_symop_operation_xyz
'x, y, z'
'-x, y+1/2, -z+1/2'
'-x, -y, -z'
'x, -y-1/2, z-1/2'

loop_
_atom_site_type_symbol
_atom_site_label
_atom_site_fract_x
_atom_site_fract_y
_atom_site_fract_z
_atom_site_U_iso_or_equiv
_atom_site_adp_type
_atom_site_calc_flag
_atom_site_occupancy
C C1 0.7597(4) 0.6872(5) 0.3781(3) 0.0376(17) Uani d 1
C C2 0.7616(4) 0.6188(5) 0.1895(3) 0.0341(16) Uani d 1
C C3 0.7923(5) 0.7613(6) 0.2703(3) 0.045(2) Uani d 1
C C4 0.6578(5) 0.6779(5) 0.2650(3) 0.0395(17) Uani d 1
C C5 0.6779(5) 0.5179(6) 0.3258(4) 0.052(2) Uani d 1
C C6 0.7985(5) 0.4675(6) 0.2541(3) 0.0420(18) Uani d 1
C C7 0.8296(5) 0.5272(6) 0.3715(4) 0.049(2) Uani d 1
C C8 0.8962(5) 0.6255(6) 0.2848(4) 0.049(2) Uani d 1
C C9 0.7185(5) 1.0845(5) 0.5637(3) 0.0415(18) Uani d 1
H H9 0.7586 1.0687 0.5964 0.050 Uiso calc 1
C C10 0.7031(6) 1.1845(6) 0.5518(4) 0.055(2) Uani d 1
C C11 0.7548(6) 1.2625(6) 0.5894(4) 0.065(3) Uani d 1
H H11A 0.7214 1.3161 0.6006 0.098 Uiso calc 1
H H11B 0.7941 1.2875 0.5638 0.098 Uiso calc 1
H H11C 0.7816 1.2331 0.6276 0.098 Uiso calc 1
C C12 0.6429(6) 1.2089(6) 0.5041(4) 0.059(2) Uani d 1
C C13 0.6247(6) 1.3213(6) 0.4880(5) 0.074(3) Uani d 1
H H13D 0.6729 1.3595 0.4977 0.111 Uiso calc 1
H H13E 0.5843 1.3451 0.5131 0.111 Uiso calc 1
H H13F 0.6057 1.3279 0.4435 0.111 Uiso calc 1
C C14 0.5958(3) 1.1301(3) 0.4709(2) 0.054(2) Uani d 1
C C15 0.6184(3) 1.0327(4) 0.4853(2) 0.0423(19) Uani d 1
C C16 0.5784(3) 0.9548(3) 0.4522(2) 0.0465(19) Uani d 1
C C17 0.5158(3) 0.9743(4) 0.4046(2) 0.048(2) Uani d 1
C C18 0.4932(3) 1.0717(4) 0.3902(2) 0.060(2) Uani d 1
H H17 0.4514 1.0848 0.3584 0.072 Uiso calc 1
C C19 0.5332(3) 1.1496(3) 0.4234(3) 0.062(3) Uani d 1
H H16 0.5181 1.2148 0.4137 0.074 Uiso calc 1
C C20 0.4777(5) 0.8926(6) 0.3709(3) 0.0445(19) Uani d 1
C C21 0.4096(5) 0.9081(7) 0.3170(4) 0.062(2) Uani d 1
H H21A 0.3676 0.8609 0.3213 0.093 Uiso calc 1
H H21B 0.4297 0.8988 0.2766 0.093 Uiso calc 1
H H21C 0.3887 0.9741 0.3194 0.093 Uiso calc 1
C C22 0.5061(5) 0.7972(7) 0.3863(4) 0.055(2) Uani d 1
C C23 0.4685(5) 0.7037(7) 0.3551(4) 0.063(3) Uani d 1
H H23A 0.4630 0.7111 0.3096 0.094 Uiso calc 1
H H23B 0.4166 0.6934 0.3689 0.094 Uiso calc 1
H H23C 0.5023 0.6477 0.3672 0.094 Uiso calc 1
C C24 0.5680(4) 0.7902(7) 0.4324(4) 0.050(2) Uani d 1
H H24 0.5852 0.7260 0.4429 0.060 Uiso calc 1
C C25 0.9239(5) 0.9612(7) 0.5823(4) 0.051(2) Uani d 1
H H25 0.9298 0.9036 0.6068 0.061 Uiso calc 1
C C26 0.9741(5) 1.0422(7) 0.6013(4) 0.055(2) Uani d 1
C C27 1.0302(5) 1.0268(7) 0.6627(4) 0.071(3) Uani d 1
H H27A 1.0208 1.0777 0.6928 0.107 Uiso calc 1
H H27B 1.0849 1.0301 0.6536 0.107 Uiso calc 1
H H27C 1.0202 0.9630 0.6804 0.107 Uiso calc 1
C C28 0.9700(5) 1.1246(7) 0.5622(4) 0.060(3) Uani d 1
C C29 1.0257(6) 1.2144(7) 0.5801(5) 0.079(3) Uani d 1
H H29A 1.0675 1.1951 0.6128 0.119 Uiso calc 1
H H29B 0.9950 1.2675 0.5955 0.119 Uiso calc 1
H H29C 1.0491 1.2362 0.5431 0.119 Uiso calc 1
C C30 0.8663(3) 1.0416(3) 0.4909(2) 0.0446(19) Uani d 1
C C31 0.9120(3) 1.1263(4) 0.5058(2) 0.053(2) Uani d 1
C C32 0.8999(3) 1.2106(3) 0.4680(3) 0.064(3) Uani d 1
H H32 0.9305 1.2672 0.4779 0.077 Uiso calc 1
C C33 0.8420(4) 1.2102(3) 0.4152(3) 0.064(3) Uani d 1
H H33 0.8338 1.2666 0.3898 0.077 Uiso calc 1
C C34 0.7962(3) 1.1256(4) 0.4002(2) 0.049(2) Uani d 1
C C35 0.8084(3) 1.0413(3) 0.4381(2) 0.0420(18) Uani d 1
C C36 0.7351(6) 1.1207(7) 0.3469(4) 0.057(2) Uani d 1
C C37 0.7117(6) 1.2154(8) 0.3067(5) 0.082(3) Uani d 1
H H37A 0.6560 1.2301 0.3085 0.123 Uiso calc 1
H H37B 0.7208 1.2042 0.2632 0.123 Uiso calc 1
H H37C 0.7439 1.2703 0.3237 0.123 Uiso calc 1
C C38 0.6956(5) 1.0353(7) 0.3310(4) 0.054(2) Uani d 1
C C39 0.6314(6) 1.0211(7) 0.2751(4) 0.062(2) Uani d 1
H H39A 0.6466 1.0558 0.2386 0.093 Uiso calc 1
H H39B 0.5813 1.0469 0.2859 0.093 Uiso calc 1
H H39C 0.6257 0.9517 0.2655 0.093 Uiso calc 1
C C40 0.7172(5) 0.9544(6) 0.3704(3) 0.049(2) Uani d 1
H H40 0.6948 0.8935 0.3575 0.059 Uiso calc 1
C C41 0.8720(6) 0.6491(7) 0.5475(5) 0.069(3) Uani d 1
H H41 0.8484 0.6151 0.5118 0.082 Uiso calc 1
C C42 0.9583(6) 0.6448(7) 0.6483(4) 0.073(3) Uani d 1
H H42A 0.9431 0.7134 0.6490 0.110 Uiso calc 1
H H42B 1.0157 0.6398 0.6501 0.110 Uiso calc 1
H H42C 0.9407 0.6112 0.6843 0.110 Uiso calc 1
C C43 0.9293(6) 0.4919(6) 0.5768(5) 0.074(3) Uani d 1
H H43A 0.8850 0.4717 0.5465 0.112 Uiso calc 1
H H43B 0.9288 0.4544 0.6154 0.112 Uiso calc 1
H H43C 0.9788 0.4800 0.5592 0.112 Uiso calc 1
Mo Mo1 0.77105(4) 0.60957(4) 0.29208(3) 0.02978(16) Uani d 1
N N1 0.7530(4) 0.7315(4) 0.4265(3) 0.0429(16) Uani d 1
N N2 0.7589(4) 0.6243(5) 0.1350(3) 0.0436(16) Uani d 1
N N3 0.8053(5) 0.8455(5) 0.2599(4) 0.064(2) Uani d 1
N N4 0.5963(5) 0.7187(6) 0.2467(4) 0.071(2) Uani d 1
N N5 0.6272(5) 0.4722(6) 0.3436(4) 0.077(2) Uani d 1
N N6 0.8143(5) 0.3910(5) 0.2339(3) 0.0556(19) Uani d 1
N N7 0.8610(5) 0.4816(6) 0.4114(3) 0.068(2) Uani d 1
N N8 0.9633(4) 0.6366(6) 0.2774(4) 0.062(2) Uani d 1
N N9 0.6815(4) 1.0106(4) 0.5327(3) 0.0394(15) Uani d 1
N N10 0.6078(4) 0.8610(5) 0.4649(3) 0.0464(16) Uani d 1
N N11 0.8680(4) 0.9616(5) 0.5311(3) 0.0423(15) Uani d 1
N N12 0.7665(4) 0.9552(4) 0.4245(3) 0.0393(14) Uani d 1
N N13 0.9220(5) 0.6001(6) 0.5909(4) 0.068(2) Uani d 1
O O1 0.8558(4) 0.7406(4) 0.5537(2) 0.0524(15) Uani d 1
O O2 0.6790(4) 0.7108(4) 0.5567(3) 0.0645(17) Uani d 1
H H2X 0.7077 0.7048 0.5925 0.077 Uiso d 1
H H2Y 0.6712 0.6554 0.5378 0.077 Uiso d 1
O O3 0.1219(4) 0.6876(5) 0.2650(3) 0.079(2) Uani d 1
H H3X 0.1336 0.7479 0.2663 0.095 Uiso d 1
H H3Y 0.0727 0.6797 0.2694 0.095 Uiso d 1
O O4 0.2075(4) 0.5282(5) 0.3129(3) 0.078(2) Uani d 1
H H4X 0.1983 0.4709 0.2968 0.093 Uiso d 1
H H4Y 0.1811 0.5770 0.2957 0.093 Uiso d 1
O O5 0.5351(4) 0.6232(5) 0.6495(3) 0.084(2) Uani d 1
H H5X 0.5478 0.6672 0.6777 0.100 Uiso d 1
H H5Y 0.4888 0.6009 0.6544 0.100 Uiso d 1
O O6 0.3524(5) 0.4536(5) 0.4079(3) 0.091(2) Uani d 1
H H6X 0.3144 0.4714 0.3801 0.109 Uiso d 1
H H6Y 0.3891 0.4272 0.3889 0.109 Uiso d 1
O O7 0.5000 0.0000 1.0000 0.092(3) Uani d 1
H H7X 0.4900 0.0462 0.9728 0.111 Uiso d 0.5
H H7Y 0.5501 -0.0119 1.0048 0.111 Uiso d 0.5
Tb Tb1 0.75075(2) 0.84437(2) 0.51854(2) 0.03251(12) Uani d 1

loop_
_atom_site_aniso_label
_atom_site_aniso_U_11
_atom_site_aniso_U_22
_atom_site_aniso_U_33
_atom_site_aniso_U_12
_atom_site_aniso_U_13
_atom_site_aniso_U_23
C1 0.040(4) 0.028(3) 0.044(4) 0.007(3) 0.003(3) -0.007(3)
C2 0.043(4) 0.036(4) 0.024(3) 0.005(3) 0.008(3) -0.014(3)
C3 0.063(5) 0.053(5) 0.022(3) 0.009(4) 0.013(4) -0.016(3)
C4 0.041(4) 0.044(4) 0.034(4) 0.009(4) 0.006(3) -0.009(3)
C5 0.058(5) 0.051(5) 0.055(5) -0.016(4) 0.033(4) -0.020(4)
C6 0.047(5) 0.042(4) 0.039(4) 0.002(4) 0.013(4) -0.002(3)
C7 0.052(5) 0.055(5) 0.039(4) 0.039(4) 0.003(4) 0.005(4)
C8 0.044(5) 0.052(5) 0.050(5) 0.005(4) -0.002(4) -0.012(4)
C9 0.058(5) 0.038(4) 0.030(4) 0.008(4) 0.012(4) 0.001(3)
C10 0.068(6) 0.041(5) 0.058(5) 0.012(4) 0.017(5) 0.010(4)
C11 0.093(8) 0.040(5) 0.065(6) -0.004(5) 0.021(6) -0.012(4)
C12 0.085(7) 0.047(5) 0.044(5) 0.017(5) 0.005(5) 0.006(4)
C13 0.083(7) 0.048(5) 0.084(7) 0.029(5) -0.024(6) 0.014(5)
C14 0.060(6) 0.057(5) 0.042(4) 0.024(4) -0.004(4) -0.007(4)
C15 0.052(5) 0.057(5) 0.020(3) 0.019(4) 0.014(3) 0.005(3)
C16 0.036(4) 0.065(5) 0.037(4) 0.002(4) -0.001(3) -0.003(4)
C17 0.035(4) 0.079(6) 0.027(4) 0.007(4) -0.005(3) 0.006(4)
C18 0.054(5) 0.084(7) 0.040(5) 0.012(5) -0.006(4) 0.024(5)
C19 0.074(7) 0.063(6) 0.049(5) 0.031(5) 0.012(5) 0.015(4)
C20 0.038(4) 0.069(6) 0.029(4) 0.014(4) 0.012(3) -0.011(4)
C21 0.049(5) 0.078(6) 0.053(5) -0.001(5) -0.021(4) -0.002(5)
C22 0.040(5) 0.083(7) 0.042(5) -0.013(5) 0.003(4) -0.018(5)
C23 0.054(5) 0.084(6) 0.047(5) -0.003(5) -0.011(4) -0.034(5)
C24 0.031(4) 0.068(6) 0.048(5) -0.011(4) -0.001(4) -0.022(4)
C25 0.041(5) 0.066(5) 0.044(5) -0.013(4) 0.003(4) -0.009(4)
C26 0.035(4) 0.087(7) 0.048(5) -0.020(5) 0.017(4) -0.021(5)
C27 0.043(5) 0.092(7) 0.075(6) -0.026(5) -0.005(5) 0.006(6)
C28 0.052(5) 0.078(6) 0.057(5) -0.034(5) 0.033(5) -0.040(5)
C29 0.074(7) 0.077(7) 0.088(7) -0.039(6) 0.018(6) -0.040(6)
C30 0.038(4) 0.056(5) 0.042(4) 0.004(4) 0.014(4) -0.015(4)
C31 0.049(5) 0.057(5) 0.057(5) -0.012(4) 0.024(4) -0.016(4)
C32 0.066(6) 0.058(6) 0.073(6) -0.034(5) 0.026(5) -0.002(5)
C33 0.073(7) 0.051(5) 0.077(6) -0.007(5) 0.042(6) 0.016(5)
C34 0.063(6) 0.053(5) 0.031(4) -0.009(4) 0.015(4) -0.003(4)
C35 0.061(5) 0.039(4) 0.029(4) 0.009(4) 0.018(4) 0.007(3)
C36 0.068(6) 0.064(6) 0.045(5) 0.026(5) 0.025(5) 0.016(4)
C37 0.080(8) 0.082(7) 0.086(7) 0.020(6) 0.014(6) 0.028(6)
C38 0.059(6) 0.063(6) 0.039(4) 0.006(5) -0.001(4) 0.013(4)
C39 0.068(6) 0.073(6) 0.042(5) 0.007(5) -0.003(4) 0.016(4)
C40 0.076(6) 0.051(5) 0.022(3) 0.000(4) 0.012(4) -0.001(3)
C41 0.072(7) 0.070(7) 0.059(6) 0.000(6) -0.013(5) -0.009(5)
C42 0.074(7) 0.080(7) 0.061(6) -0.014(6) -0.012(5) 0.003(5)
C43 0.079(7) 0.059(6) 0.084(7) 0.028(6) 0.001(6) 0.024(5)
Mo1 0.0352(3) 0.0324(3) 0.0211(3) 0.0016(3) 0.0008(2) -0.0021(2)
N1 0.057(4) 0.030(3) 0.038(3) 0.009(3) -0.014(3) -0.011(3)
N2 0.048(4) 0.048(4) 0.032(3) 0.001(3) -0.007(3) 0.004(3)
N3 0.081(6) 0.041(4) 0.073(5) -0.016(4) 0.025(5) -0.002(4)
N4 0.059(5) 0.082(6) 0.074(5) 0.026(5) 0.013(4) 0.010(4)
N5 0.078(6) 0.080(6) 0.079(6) -0.021(5) 0.033(5) 0.019(5)
N6 0.068(5) 0.048(4) 0.054(4) 0.011(4) 0.019(4) -0.015(3)
N7 0.073(5) 0.070(5) 0.057(4) 0.035(4) -0.013(4) 0.010(4)
N8 0.039(4) 0.071(5) 0.079(5) -0.018(4) 0.019(4) -0.016(4)
N9 0.047(4) 0.037(3) 0.034(3) 0.015(3) 0.005(3) -0.002(3)
N10 0.041(4) 0.053(4) 0.043(4) -0.011(3) -0.002(3) -0.004(3)
N11 0.038(4) 0.052(4) 0.036(3) -0.008(3) -0.001(3) -0.007(3)
N12 0.038(4) 0.034(3) 0.044(4) 0.009(3) -0.001(3) 0.000(3)
N13 0.068(5) 0.066(5) 0.068(5) -0.001(4) -0.004(4) 0.002(4)
O1 0.075(4) 0.049(3) 0.031(3) 0.018(3) -0.007(3) 0.002(2)
O2 0.095(5) 0.053(4) 0.044(3) -0.014(4) 0.003(3) 0.002(3)
O3 0.062(4) 0.086(5) 0.094(5) -0.021(4) 0.026(4) -0.014(4)
O4 0.074(5) 0.077(5) 0.085(5) -0.008(4) 0.018(4) 0.012(4)
O5 0.075(5) 0.092(5) 0.074(5) -0.017(4) -0.032(4) 0.018(4)
O6 0.095(6) 0.086(5) 0.096(5) -0.025(4) 0.032(5) 0.014(4)
O7 0.083(7) 0.103(8) 0.094(7) -0.015(6) 0.028(6) -0.025(6)
Tb1 0.0405(2) 0.03430(19) 0.02140(17) 0.00310(16) -0.00188(13) -0.00136(14)

loop_
_atom_type_symbol
_atom_type_description
_atom_type_scat_dispersion_real
_atom_type_scat_dispersion_imag
_atom_type_scat_source
C C 0.0033 0.0016 'International Tables Vol C Tables 4.2.6.8 and 6.1.1.4'
H H 0.0000 0.0000 'International Tables Vol C Tables 4.2.6.8 and 6.1.1.4'
N N 0.0061 0.0033 'International Tables Vol C Tables 4.2.6.8 and 6.1.1.4'
O O 0.0106 0.0060 'International Tables Vol C Tables 4.2.6.8 and 6.1.1.4'
Mo Mo -1.6832 0.6857 'International Tables Vol C Tables 4.2.6.8 and 6.1.1.4'
Tb Tb -0.1723 4.1537 'International Tables Vol C Tables 4.2.6.8 and 6.1.1.4'

loop_
_geom_angle_atom_site_label_1
_geom_angle_atom_site_label_2
_geom_angle_atom_site_label_3
_geom_angle_site_symmetry_1
_geom_angle_site_symmetry_3
_geom_angle
_geom_angle_publ_flag
N1 C1 Mo1 . . 179.6(7) yes
N2 C2 Mo1 . . 178.0(7) yes
N3 C3 Mo1 . . 178.1(7) yes
N4 C4 Mo1 . . 176.0(7) yes
N5 C5 Mo1 . . 177.8(8) yes
N6 C6 Mo1 . . 179.1(8) yes
N7 C7 Mo1 . . 177.4(7) yes
N8 C8 Mo1 . . 176.1(8) yes
N9 C9 C10 . . 125.5(8) ?
N9 C9 H9 . . 117.3 ?
C10 C9 H9 . . 117.3 ?
C12 C10 C9 . . 117.9(8) ?
C12 C10 C11 . . 122.6(8) ?
C9 C10 C11 . . 119.4(8) ?
C10 C11 H11A . . 109.5 ?
C10 C11 H11B . . 109.5 ?
H11A C11 H11B . . 109.5 ?
C10 C11 H11C . . 109.5 ?
H11A C11 H11C . . 109.5 ?
H11B C11 H11C . . 109.5 ?
C10 C12 C14 . . 119.2(7) ?
C10 C12 C13 . . 119.6(8) ?
C14 C12 C13 . . 121.2(7) ?
C12 C13 H13D . . 109.5 ?
C12 C13 H13E . . 109.5 ?
H13D C13 H13E . . 109.5 ?
C12 C13 H13F . . 109.5 ?
H13D C13 H13F . . 109.5 ?
H13E C13 H13F . . 109.5 ?
C15 C14 C19 . . 120.0 ?
C15 C14 C12 . . 117.8(5) ?
C19 C14 C12 . . 122.1(5) ?
C14 C15 C16 . . 120.0 ?
C14 C15 N9 . . 121.4(4) ?
C16 C15 N9 . . 118.6(4) ?
N10 C16 C17 . . 122.6(4) ?
N10 C16 C15 . . 117.1(4) ?
C17 C16 C15 . . 120.0 ?
C16 C17 C18 . . 120.0 ?
C16 C17 C20 . . 118.2(5) ?
C18 C17 C20 . . 121.8(5) ?
C19 C18 C17 . . 120.0 ?
C19 C18 H17 . . 120.0 ?
C17 C18 H17 . . 120.0 ?
C18 C19 C14 . . 120.0 ?
C18 C19 H16 . . 120.0 ?
C14 C19 H16 . . 120.0 ?
C22 C20 C17 . . 118.3(7) ?
C22 C20 C21 . . 120.3(7) ?
C17 C20 C21 . . 121.3(7) ?
C20 C21 H21A . . 109.5 ?
C20 C21 H21B . . 109.5 ?
H21A C21 H21B . . 109.5 ?
C20 C21 H21C . . 109.5 ?
H21A C21 H21C . . 109.5 ?
H21B C21 H21C . . 109.5 ?
C24 C22 C20 . . 116.6(8) ?
C24 C22 C23 . . 120.1(9) ?
C20 C22 C23 . . 123.2(7) ?
C22 C23 H23A . . 109.5 ?
C22 C23 H23B . . 109.5 ?
H23A C23 H23B . . 109.5 ?
C22 C23 H23C . . 109.5 ?
H23A C23 H23C . . 109.5 ?
H23B C23 H23C . . 109.5 ?
N10 C24 C22 . . 129.1(9) ?
N10 C24 H24 . . 115.4 ?
C22 C24 H24 . . 115.4 ?
N11 C25 C26 . . 124.3(8) ?
N11 C25 H25 . . 117.9 ?
C26 C25 H25 . . 117.9 ?
C28 C26 C25 . . 117.9(8) ?
C28 C26 C27 . . 126.8(8) ?
C25 C26 C27 . . 115.3(9) ?
C26 C27 H27A . . 109.5 ?
C26 C27 H27B . . 109.5 ?
H27A C27 H27B . . 109.5 ?
C26 C27 H27C . . 109.5 ?
H27A C27 H27C . . 109.5 ?
H27B C27 H27C . . 109.5 ?
C26 C28 C31 . . 119.1(7) ?
C26 C28 C29 . . 119.8(9) ?
C31 C28 C29 . . 121.1(9) ?
C28 C29 H29A . . 109.5 ?
C28 C29 H29B . . 109.5 ?
H29A C29 H29B . . 109.5 ?
C28 C29 H29C . . 109.5 ?
H29A C29 H29C . . 109.5 ?
H29B C29 H29C . . 109.5 ?
N11 C30 C31 . . 122.3(4) ?
N11 C30 C35 . . 117.1(4) ?
C31 C30 C35 . . 120.0 ?
C30 C31 C32 . . 120.0 ?
C30 C31 C28 . . 118.3(5) ?
C32 C31 C28 . . 121.7(5) ?
C33 C32 C31 . . 120.0 ?
C33 C32 H32 . . 120.0 ?
C31 C32 H32 . . 120.0 ?
C34 C33 C32 . . 120.0 ?
C34 C33 H33 . . 120.0 ?
C32 C33 H33 . . 120.0 ?
C33 C34 C35 . . 120.0 ?
C33 C34 C36 . . 122.7(5) ?
C35 C34 C36 . . 117.3(5) ?
N12 C35 C34 . . 122.3(4) ?
N12 C35 C30 . . 117.7(4) ?
C34 C35 C30 . . 120.0 ?
C38 C36 C34 . . 121.3(7) ?
C38 C36 C37 . . 118.5(8) ?
C34 C36 C37 . . 120.1(9) ?
C36 C37 H37A . . 109.5 ?
C36 C37 H37B . . 109.5 ?
H37A C37 H37B . . 109.5 ?
C36 C37 H37C . . 109.5 ?
H37A C37 H37C . . 109.5 ?
H37B C37 H37C . . 109.5 ?
C36 C38 C40 . . 115.6(8) ?
C36 C38 C39 . . 125.8(8) ?
C40 C38 C39 . . 118.5(8) ?
C38 C39 H39A . . 109.5 ?
C38 C39 H39B . . 109.5 ?
H39A C39 H39B . . 109.5 ?
C38 C39 H39C . . 109.5 ?
H39A C39 H39C . . 109.5 ?
H39B C39 H39C . . 109.5 ?
N12 C40 C38 . . 126.8(8) ?
N12 C40 H40 . . 116.6 ?
C38 C40 H40 . . 116.6 ?
O1 C41 N13 . . 122.0(8) ?
O1 C41 H41 . . 119.0 ?
N13 C41 H41 . . 119.0 ?
N13 C42 H42A . . 109.5 ?
N13 C42 H42B . . 109.5 ?
H42A C42 H42B . . 109.5 ?
N13 C42 H42C . . 109.5 ?
H42A C42 H42C . . 109.5 ?
H42B C42 H42C . . 109.5 ?
N13 C43 H43A . . 109.5 ?
N13 C43 H43B . . 109.5 ?
H43A C43 H43B . . 109.5 ?
N13 C43 H43C . . 109.5 ?
H43A C43 H43C . . 109.5 ?
H43B C43 H43C . . 109.5 ?
C1 Mo1 C4 . . 81.4(3) ?
C1 Mo1 C8 . . 101.5(3) ?
C4 Mo1 C8 . . 142.3(3) ?
C1 Mo1 C3 . . 75.3(3) ?
C4 Mo1 C3 . . 72.2(3) ?
C8 Mo1 C3 . . 72.4(3) ?
C1 Mo1 C6 . . 143.5(3) ?
C4 Mo1 C6 . . 120.6(3) ?
C8 Mo1 C6 . . 78.9(3) ?
C3 Mo1 C6 . . 136.5(3) ?
C1 Mo1 C7 . . 70.5(3) ?
C4 Mo1 C7 . . 138.2(3) ?
C8 Mo1 C7 . . 75.2(3) ?
C3 Mo1 C7 . . 126.2(3) ?
C6 Mo1 C7 . . 74.5(3) ?
C1 Mo1 C2 . . 145.8(3) yes
C4 Mo1 C2 . . 75.3(3) ?
C8 Mo1 C2 . . 83.1(3) ?
C3 Mo1 C2 . . 73.9(3) ?
C6 Mo1 C2 . . 70.8(3) ?
C7 Mo1 C2 . . 141.8(3) ?
C1 Mo1 C5 . . 82.0(3) ?
C4 Mo1 C5 . . 71.4(3) ?
C8 Mo1 C5 . . 146.2(3) ?
C3 Mo1 C5 . . 139.4(3) ?
C6 Mo1 C5 . . 79.0(3) ?
C7 Mo1 C5 . . 74.5(3) ?
C2 Mo1 C5 . . 112.9(3) ?
C1 N1 Tb1 . . 170.9(6) yes
C2 N2 Tb1 . 4_575 173.9(6) yes
C9 N9 C15 . . 118.1(6) ?
C9 N9 Tb1 . . 122.0(5) ?
C15 N9 Tb1 . . 114.8(4) ?
C24 N10 C16 . . 114.8(6) ?
C24 N10 Tb1 . . 124.4(6) ?
C16 N10 Tb1 . . 117.9(4) ?
C25 N11 C30 . . 117.6(6) ?
C25 N11 Tb1 . . 123.1(5) ?
C30 N11 Tb1 . . 118.0(4) ?
C40 N12 C35 . . 116.1(6) ?
C40 N12 Tb1 . . 124.1(5) ?
C35 N12 Tb1 . . 115.7(4) ?
C41 N13 C42 . . 123.0(8) ?
C41 N13 C43 . . 113.7(8) ?
C42 N13 C43 . . 123.0(8) ?
C41 O1 Tb1 . . 136.0(6) ?
Tb1 O2 H2X . . 96.7 ?
Tb1 O2 H2Y . . 124.4 ?
H2X O2 H2Y . . 112.0 ?
H3X O3 H3Y . . 110.3 ?
H4X O4 H4Y . . 118.1 ?
H5X O5 H5Y . . 108.6 ?
H6X O6 H6Y . . 108.6 ?
H7X O7 H7Y . . 109.5 ?
O1 Tb1 O2 . . 80.1(2) ?
O1 Tb1 N1 . . 78.37(18) ?
O2 Tb1 N1 . . 81.6(2) ?
O1 Tb1 N2 . 4_576 80.33(19) ?
O2 Tb1 N2 . 4_576 76.3(2) ?
N1 Tb1 N2 . 4_576 151.5(2) ?
O1 Tb1 N11 . . 77.8(2) ?
O2 Tb1 N11 . . 150.2(2) ?
N1 Tb1 N11 . . 112.7(2) ?
N2 Tb1 N11 4_576 . 80.6(2) ?
O1 Tb1 N12 . . 117.8(2) ?
O2 Tb1 N12 . . 145.59(19) ?
N1 Tb1 N12 . . 74.5(2) ?
N2 Tb1 N12 4_576 . 132.85(19) ?
N11 Tb1 N12 . . 63.81(19) ?
O1 Tb1 N10 . . 147.6(2) ?
O2 Tb1 N10 . . 74.2(2) ?
N1 Tb1 N10 . . 78.7(2) ?
N2 Tb1 N10 4_576 . 111.6(2) ?
N11 Tb1 N10 . . 132.7(2) ?
N12 Tb1 N10 . . 77.1(2) ?
O1 Tb1 N9 . . 146.63(19) ?
O2 Tb1 N9 . . 111.9(2) ?
N1 Tb1 N9 . . 132.82(18) ?
N2 Tb1 N9 4_576 . 73.10(19) ?
N11 Tb1 N9 . . 78.3(2) ?
N12 Tb1 N9 . . 70.32(19) ?
N10 Tb1 N9 . . 63.7(2) ?

loop_
_geom_bond_atom_site_label_1
_geom_bond_atom_site_label_2
_geom_bond_site_symmetry_2
_geom_bond_distance
_geom_bond_publ_flag
C1 N1 . 1.198(8) yes
C1 Mo1 . 2.123(7) yes
C2 N2 . 1.147(8) yes
C2 Mo1 . 2.156(7) yes
C3 N3 . 1.181(9) yes
C3 Mo1 . 2.134(9) yes
C4 N4 . 1.194(10) yes
C4 Mo1 . 2.127(8) yes
C5 N5 . 1.147(10) yes
C5 Mo1 . 2.175(8) yes
C6 N6 . 1.157(9) yes
C6 Mo1 . 2.146(8) yes
C7 N7 . 1.123(9) yes
C7 Mo1 . 2.149(7) yes
C8 N8 . 1.163(10) yes
C8 Mo1 . 2.133(9) yes
C9 N9 . 1.307(9) ?
C9 C10 . 1.390(10) ?
C9 H9 . 0.9300 ?
C10 C12 . 1.380(11) ?
C10 C11 . 1.526(12) ?
C11 H11A . 0.9600 ?
C11 H11B . 0.9600 ?
C11 H11C . 0.9600 ?
C12 C14 . 1.453(10) ?
C12 C13 . 1.574(11) ?
C13 H13D . 0.9600 ?
C13 H13E . 0.9600 ?
C13 H13F . 0.9600 ?
C14 C15 . 1.3900 ?
C14 C19 . 1.3900 ?
C15 C16 . 1.3900 ?
C15 N9 . 1.400(7) ?
C16 N10 . 1.371(7) ?
C16 C17 . 1.3900 ?
C17 C18 . 1.3900 ?
C17 C20 . 1.422(9) ?
C18 C19 . 1.3900 ?
C18 H17 . 0.9300 ?
C19 H16 . 0.9300 ?
C20 C22 . 1.396(12) ?
C20 C21 . 1.529(10) ?
C21 H21A . 0.9600 ?
C21 H21B . 0.9600 ?
C21 H21C . 0.9600 ?
C22 C24 . 1.341(10) ?
C22 C23 . 1.523(11) ?
C23 H23A . 0.9600 ?
C23 H23B . 0.9600 ?
C23 H23C . 0.9600 ?
C24 N10 . 1.311(9) ?
C24 H24 . 0.9300 ?
C25 N11 . 1.346(9) ?
C25 C26 . 1.407(11) ?
C25 H25 . 0.9300 ?
C26 C28 . 1.381(13) ?
C26 C27 . 1.524(12) ?
C27 H27A . 0.9600 ?
C27 H27B . 0.9600 ?
C27 H27C . 0.9600 ?
C28 C31 . 1.447(10) ?
C28 C29 . 1.547(11) ?
C29 H29A . 0.9600 ?
C29 H29B . 0.9600 ?
C29 H29C . 0.9600 ?
C30 N11 . 1.370(7) ?
C30 C31 . 1.3900 ?
C30 C35 . 1.3900 ?
C31 C32 . 1.3900 ?
C32 C33 . 1.3900 ?
C32 H32 . 0.9300 ?
C33 C34 . 1.3900 ?
C33 H33 . 0.9300 ?
C34 C35 . 1.3900 ?
C34 C36 . 1.432(10) ?
C35 N12 . 1.369(7) ?
C36 C38 . 1.350(12) ?
C36 C37 . 1.557(12) ?
C37 H37A . 0.9600 ?
C37 H37B . 0.9600 ?
C37 H37C . 0.9600 ?
C38 C40 . 1.393(11) ?
C38 C39 . 1.513(11) ?
C39 H39A . 0.9600 ?
C39 H39B . 0.9600 ?
C39 H39C . 0.9600 ?
C40 N12 . 1.329(9) ?
C40 H40 . 0.9300 ?
C41 O1 . 1.272(10) ?
C41 N13 . 1.341(11) ?
C41 H41 . 0.9300 ?
C42 N13 . 1.423(11) ?
C42 H42A . 0.9600 ?
C42 H42B . 0.9600 ?
C42 H42C . 0.9600 ?
C43 N13 . 1.497(11) ?
C43 H43A . 0.9600 ?
C43 H43B . 0.9600 ?
C43 H43C . 0.9600 ?
N1 Tb1 . 2.470(6) yes
N2 Tb1 4_575 2.481(6) yes
N9 Tb1 . 2.556(6) yes
N10 Tb1 . 2.539(6) yes
N11 Tb1 . 2.512(6) yes
N12 Tb1 . 2.522(6) yes
O1 Tb1 . 2.304(5) yes
O2 Tb1 . 2.358(6) yes
O2 H2X . 0.8507 ?
O2 H2Y . 0.8502 ?
O3 H3X . 0.8360 ?
O3 H3Y . 0.8468 ?
O4 H4X . 0.8498 ?
O4 H4Y . 0.8503 ?
O5 H5X . 0.8499 ?
O5 H5Y . 0.8500 ?
O6 H6X . 0.8498 ?
O6 H6Y . 0.8499 ?
O7 H7X . 0.8500 ?
O7 H7Y . 0.8501 ?
Tb1 N2 4_576 2.481(6) no

loop_
_geom_hbond_atom_site_label_D
_geom_hbond_atom_site_label_H
_geom_hbond_atom_site_label_A
_geom_hbond_site_symmetry_A
_geom_hbond_distance_DH
_geom_hbond_distance_HA
_geom_hbond_distance_DA
_geom_hbond_angle_DHA
O2 H2Y O6 3_666 0.85 1.93 2.415(8) 115
O3 H3X N6 2_655 0.84 2.12 2.942(9) 169
O3 H3Y N8 1_455 0.85 1.95 2.787(9) 170
O4 H4X N3 2_645 0.85 2.07 2.897(10) 165
O4 H4Y O3 . 0.85 1.86 2.712(10) 175
O5 H5X N4 4_576 0.85 2.21 3.050(10) 173
O5 H5Y N5 3_666 0.85 2.18 3.028(11) 172
O6 H6X O4 . 0.85 2.28 3.131(10) 174
O6 H6Y O5 3_666 0.85 1.72 2.573(11) 179
O7 H7X O6 4_566 0.85 2.54 3.028(8) 117
O7 H7Y O6 2_646 0.85 2.36 3.028(8) 136

loop_
_geom_torsion_atom_site_label_1
_geom_torsion_atom_site_label_2
_geom_torsion_atom_site_label_3
_geom_torsion_atom_site_label_4
_geom_torsion
N9 C9 C10 C12 1.2(12)
N9 C9 C10 C11 -176.3(7)
C9 C10 C12 C14 3.2(12)
C11 C10 C12 C14 -179.4(8)
C9 C10 C12 C13 -178.6(8)
C11 C10 C12 C13 -1.3(13)
C10 C12 C14 C15 -5.3(10)
C13 C12 C14 C15 176.5(7)
C10 C12 C14 C19 178.7(6)
C13 C12 C14 C19 0.5(11)
C19 C14 C15 C16 0.0
C12 C14 C15 C16 -176.1(6)
C19 C14 C15 N9 179.5(5)
C12 C14 C15 N9 3.4(6)
C14 C15 C16 N10 174.6(5)
N9 C15 C16 N10 -4.9(6)
C14 C15 C16 C17 0.0
N9 C15 C16 C17 -179.5(5)
N10 C16 C17 C18 -174.3(6)
C15 C16 C17 C18 0.0
N10 C16 C17 C20 4.2(6)
C15 C16 C17 C20 178.6(6)
C16 C17 C18 C19 0.0
C20 C17 C18 C19 -178.5(6)
C17 C18 C19 C14 0.0
C15 C14 C19 C18 0.0
C12 C14 C19 C18 175.9(6)
C16 C17 C20 C22 -1.3(8)
C18 C17 C20 C22 177.3(5)
C16 C17 C20 C21 -178.8(6)
C18 C17 C20 C21 -0.2(9)
C17 C20 C22 C24 0.0(11)
C21 C20 C22 C24 177.5(7)
C17 C20 C22 C23 177.9(7)
C21 C20 C22 C23 -4.6(12)
C20 C22 C24 N10 -1.7(13)
C23 C22 C24 N10 -179.7(8)
N11 C25 C26 C28 -5.2(12)
N11 C25 C26 C27 177.1(8)
C25 C26 C28 C31 3.3(12)
C27 C26 C28 C31 -179.4(8)
C25 C26 C28 C29 -178.3(8)
C27 C26 C28 C29 -1.0(14)
N11 C30 C31 C32 -171.0(6)
C35 C30 C31 C32 0.0
N11 C30 C31 C28 7.3(7)
C35 C30 C31 C28 178.2(6)
C26 C28 C31 C30 -4.3(9)
C29 C28 C31 C30 177.2(6)
C26 C28 C31 C32 173.8(6)
C29 C28 C31 C32 -4.6(10)
C30 C31 C32 C33 0.0
C28 C31 C32 C33 -178.2(6)
C31 C32 C33 C34 0.0
C32 C33 C34 C35 0.0
C32 C33 C34 C36 179.4(6)
C33 C34 C35 N12 -178.1(5)
C36 C34 C35 N12 2.4(6)
C33 C34 C35 C30 0.0
C36 C34 C35 C30 -179.5(6)
N11 C30 C35 N12 -10.4(6)
C31 C30 C35 N12 178.2(5)
N11 C30 C35 C34 171.4(5)
C31 C30 C35 C34 0.0
C33 C34 C36 C38 175.3(6)
C35 C34 C36 C38 -5.2(10)
C33 C34 C36 C37 -6.1(9)
C35 C34 C36 C37 173.4(6)
C34 C36 C38 C40 1.1(12)
C37 C36 C38 C40 -177.5(8)
C34 C36 C38 C39 -178.7(8)
C37 C36 C38 C39 2.6(14)
C36 C38 C40 N12 6.8(13)
C39 C38 C40 N12 -173.4(8)
C10 C9 N9 C15 -3.2(11)
C10 C9 N9 Tb1 150.2(6)
C14 C15 N9 C9 0.7(8)
C16 C15 N9 C9 -179.8(5)
C14 C15 N9 Tb1 -154.5(3)
C16 C15 N9 Tb1 25.0(5)
C22 C24 N10 C16 4.4(12)
C22 C24 N10 Tb1 -155.9(7)
C17 C16 N10 C24 -5.5(8)
C15 C16 N10 C24 180.0(5)
C17 C16 N10 Tb1 156.1(3)
C15 C16 N10 Tb1 -18.4(6)
C26 C25 N11 C30 7.9(11)
C26 C25 N11 Tb1 -158.6(6)
C31 C30 N11 C25 -8.9(8)
C35 C30 N11 C25 179.9(5)
C31 C30 N11 Tb1 158.3(3)
C35 C30 N11 Tb1 -12.9(6)
C38 C40 N12 C35 -9.5(12)
C38 C40 N12 Tb1 146.6(7)
C34 C35 N12 C40 4.4(8)
C30 C35 N12 C40 -173.8(5)
C34 C35 N12 Tb1 -153.7(3)
C30 C35 N12 Tb1 28.2(5)
O1 C41 N13 C42 2.6(16)
O1 C41 N13 C43 176.7(9)
N13 C41 O1 Tb1 -154.4(7)
